data_7059123
loop_
_publ_author_name
'Huang, Ying'
'Min, Wei'
'Wu, Qiu-Wen'
'Sun, Jing'
'Shi, Da-Hua'
'Yan, Chao-Guo'

_publ_section_title
;
 Facile one-pot synthesis of spirooxindole-pyrrolidine derivatives and
 their antimicrobial and acetylcholinesterase inhibitory activities
;
_journal_issue 19
_journal_name_full 'New Journal of Chemistry'
_journal_page_first 16211
_journal_paper_doi 10.1039/C8NJ03813A
_journal_volume 42
_journal_year 2018
_chemical_formula_moiety 'C17 H18 N4 O'
_chemical_formula_sum 'C17 H18 N4 O'
_chemical_formula_weight 294.35
_space_group_crystal_system monoclinic
_space_group_IT_number 14
_space_group_name_Hall '-P 2ybc'
_space_group_name_H-M_alt 'P 1 21/c 1'
_atom_sites_solution_hydrogens geom
_audit_creation_method SHELXL-2014/7
_audit_update_record
;
2018-08-25 deposited with the CCDC.
2018-08-29 downloaded from the CCDC.
;
_cell_angle_alpha 90
_cell_angle_beta 104.481(8)
_cell_angle_gamma 90
_cell_formula_units_Z 4
_cell_length_a 11.141(3)
_cell_length_b 11.137(3)
_cell_length_c 13.176(3)
_cell_measurement_reflns_used 5826
_cell_measurement_temperature 296(2)
_cell_measurement_theta_max 26.77
_cell_measurement_theta_min 2.43
_cell_volume 1582.9(7)
_computing_cell_refinement 'Bruker SAINT'
_computing_data_collection 'Bruker APEX2'
_computing_data_reduction 'Bruker SAINT'
_computing_molecular_graphics 'Bruker SHELXTL'
_computing_publication_material 'Bruker SHELXTL'
_computing_structure_refinement 'SHELXL-2014/7 (Sheldrick, 2014)'
_computing_structure_solution 'SHELXS-97 (Sheldrick 2008)'
_diffrn_ambient_temperature 296(2)
_diffrn_measured_fraction_theta_full 0.993
_diffrn_measured_fraction_theta_max 0.993
_diffrn_measurement_device_type 'CCD area detector'
_diffrn_measurement_method 'phi and omega scans'
_diffrn_radiation_source 'fine-focus sealed tube'
_diffrn_radiation_type MoK\a
_diffrn_radiation_wavelength 0.71073
_diffrn_reflns_av_R_equivalents 0.0327
_diffrn_reflns_av_unetI/netI 0.0351
_diffrn_reflns_Laue_measured_fraction_full 0.993
_diffrn_reflns_Laue_measured_fraction_max 0.993
_diffrn_reflns_limit_h_max 12
_diffrn_reflns_limit_h_min -14
_diffrn_reflns_limit_k_max 11
_diffrn_reflns_limit_k_min -14
_diffrn_reflns_limit_l_max 17
_diffrn_reflns_limit_l_min -17
_diffrn_reflns_number 15333
_diffrn_reflns_point_group_measured_fraction_full 0.993
_diffrn_reflns_point_group_measured_fraction_max 0.993
_diffrn_reflns_theta_full 25.242
_diffrn_reflns_theta_max 27.548
_diffrn_reflns_theta_min 2.428
_exptl_absorpt_coefficient_mu 0.080
_exptl_absorpt_correction_T_max 0.983
_exptl_absorpt_correction_T_min 0.975
_exptl_absorpt_correction_type multi-scan
_exptl_absorpt_process_details sadabs
_exptl_crystal_colour colorless
_exptl_crystal_density_diffrn 1.235
_exptl_crystal_description block
_exptl_crystal_F_000 624
_exptl_crystal_size_max 0.320
_exptl_crystal_size_mid 0.280
_exptl_crystal_size_min 0.220
_refine_diff_density_max 0.186
_refine_diff_density_min -0.171
_refine_diff_density_rms 0.030
_refine_ls_extinction_coef 0.041(5)
_refine_ls_extinction_expression Fc^*^=kFc[1+0.001xFc^2^\l^3^/sin(2\q)]^-1/4^
_refine_ls_extinction_method 'SHELXL-2014/7 (Sheldrick 2014'
_refine_ls_goodness_of_fit_ref 1.031
_refine_ls_hydrogen_treatment constr
_refine_ls_matrix_type full
_refine_ls_number_parameters 202
_refine_ls_number_reflns 3641
_refine_ls_number_restraints 7
_refine_ls_restrained_S_all 1.040
_refine_ls_R_factor_all 0.0817
_refine_ls_R_factor_gt 0.0473
_refine_ls_shift/su_max 0.000
_refine_ls_shift/su_mean 0.000
_refine_ls_structure_factor_coef Fsqd
_refine_ls_weighting_details 'w=1/[\s^2^(Fo^2^)+(0.0605P)^2^+0.2851P] where P=(Fo^2^+2Fc^2^)/3'
_refine_ls_weighting_scheme calc
_refine_ls_wR_factor_gt 0.1175
_refine_ls_wR_factor_ref 0.1335
_reflns_Friedel_coverage 0.000
_reflns_number_gt 2414
_reflns_number_total 3641
_reflns_threshold_expression 'I > 2\s(I)'
_cod_data_source_file c8nj03813a2.cif
_cod_data_source_block 4h
_cod_original_sg_symbol_H-M 'P 21/c'
_cod_database_code 7059123
_shelx_shelxl_version_number 2014/7
_shelx_space_group_comment
; 
The symmetry employed for this shelxl refinement is uniquely defined 
by the following loop, which should always be used as a source of 
symmetry information in preference to the above space-group names. 
They are only intended as comments. 
;
_shelx_estimated_absorpt_t_min 0.975
_shelx_estimated_absorpt_t_max 0.983

loop_
_space_group_symop_operation_xyz
'x, y, z'
'-x, y+1/2, -z+1/2'
'-x, -y, -z'
'x, -y-1/2, z-1/2'

loop_
_atom_site_label
_atom_site_type_symbol
_atom_site_fract_x
_atom_site_fract_y
_atom_site_fract_z
_atom_site_U_iso_or_equiv
_atom_site_adp_type
_atom_site_occupancy
_atom_site_site_symmetry_order
_atom_site_calc_flag
_atom_site_refinement_flags_posn
_atom_site_refinement_flags_adp
C1 C 0.22061(17) 0.08783(15) 0.08631(13) 0.0566(4) Uani 1 1 d . .
H1A H 0.2824 0.0424 0.1366 0.068 Uiso 1 1 calc R U
H1B H 0.1547 0.1102 0.1188 0.068 Uiso 1 1 calc R U
C2 C 0.1585(3) -0.10989(18) 0.0131(2) 0.0964(8) Uani 1 1 d . .
H2A H 0.1215 -0.1506 -0.0514 0.145 Uiso 1 1 calc R U
H2B H 0.1066 -0.1193 0.0609 0.145 Uiso 1 1 calc R U
H2C H 0.2387 -0.1436 0.0436 0.145 Uiso 1 1 calc R U
C3 C 0.24865(17) 0.04204(15) -0.07847(14) 0.0564(4) Uani 1 1 d . .
H3A H 0.2107 0.0143 -0.1490 0.068 Uiso 1 1 calc R U
H3B H 0.3304 0.0067 -0.0543 0.068 Uiso 1 1 calc R U
C4 C 0.25351(14) 0.17925(14) -0.07222(11) 0.0457(4) Uani 1 1 d . .
C5 C 0.13280(17) 0.22874(16) -0.12833(13) 0.0550(4) Uani 1 1 d . .
C6 C 0.34798(17) 0.23402(16) -0.11756(13) 0.0582(5) Uani 1 1 d . .
C7 C 0.42066(14) 0.20299(16) 0.09565(12) 0.0500(4) Uani 1 1 d . U
C8 C 0.27904(13) 0.20000(13) 0.05113(11) 0.0425(4) Uani 1 1 d . .
C9 C 0.24173(13) 0.32069(13) 0.08311(10) 0.0389(3) Uani 1 1 d . .
C10 C 0.12750(14) 0.36903(14) 0.07964(11) 0.0461(4) Uani 1 1 d . .
H10 H 0.0558 0.3247 0.0532 0.055 Uiso 1 1 calc R U
C11 C 0.12047(15) 0.48494(15) 0.11618(12) 0.0525(4) Uani 1 1 d . .
H11 H 0.0435 0.5185 0.1144 0.063 Uiso 1 1 calc R U
C12 C 0.22587(17) 0.54994(15) 0.15478(13) 0.0555(4) Uani 1 1 d . .
H12 H 0.2192 0.6284 0.1770 0.067 Uiso 1 1 calc R U
C13 C 0.34238(16) 0.50243(15) 0.16178(12) 0.0531(4) Uani 1 1 d . .
H13 H 0.4139 0.5467 0.1894 0.064 Uiso 1 1 calc R U
C14 C 0.34807(13) 0.38666(14) 0.12610(10) 0.0415(4) Uani 1 1 d . .
C15 C 0.58076(14) 0.35016(19) 0.17662(13) 0.0623(5) Uani 1 1 d . .
H15A H 0.6253 0.2815 0.2130 0.075 Uiso 1 1 calc R U
H15B H 0.5821 0.4129 0.2280 0.075 Uiso 1 1 calc R U
C16 C 0.64546(16) 0.3940(2) 0.09727(15) 0.0685(5) Uani 1 1 d . .
H16A H 0.6046 0.4663 0.0649 0.082 Uiso 1 1 calc R U
H16B H 0.6380 0.3338 0.0429 0.082 Uiso 1 1 calc R U
C17 C 0.78020(17) 0.4207(2) 0.14274(17) 0.0821(6) Uani 1 1 d . .
H17A H 0.7882 0.4838 0.1937 0.123 Uiso 1 1 calc R U
H17B H 0.8174 0.4456 0.0878 0.123 Uiso 1 1 calc R U
H17C H 0.8212 0.3499 0.1758 0.123 Uiso 1 1 calc R U
N1 N 0.17142(13) 0.01692(12) -0.00757(12) 0.0599(4) Uani 1 1 d . .
N2 N 0.04045(17) 0.26612(17) -0.17503(14) 0.0811(5) Uani 1 1 d . .
N3 N 0.41948(18) 0.27832(18) -0.15308(13) 0.0882(6) Uani 1 1 d . .
N4 N 0.45315(11) 0.31582(13) 0.13002(10) 0.0493(3) Uani 1 1 d . U
O1 O 0.49057(11) 0.11938(12) 0.09859(11) 0.0747(4) Uani 1 1 d . .

loop_
_atom_site_aniso_label
_atom_site_aniso_U_11
_atom_site_aniso_U_22
_atom_site_aniso_U_33
_atom_site_aniso_U_23
_atom_site_aniso_U_13
_atom_site_aniso_U_12
C1 0.0688(11) 0.0467(9) 0.0593(10) 0.0055(8) 0.0253(8) 0.0022(8)
C2 0.125(2) 0.0500(12) 0.125(2) -0.0068(12) 0.0504(16) -0.0212(12)
C3 0.0609(10) 0.0505(10) 0.0608(10) -0.0124(8) 0.0211(8) 0.0003(8)
C4 0.0487(9) 0.0477(9) 0.0427(8) -0.0047(7) 0.0151(7) -0.0012(7)
C5 0.0635(11) 0.0547(10) 0.0450(8) -0.0094(7) 0.0102(8) -0.0006(9)
C6 0.0680(11) 0.0671(11) 0.0438(9) -0.0093(8) 0.0219(8) -0.0119(9)
C7 0.0438(7) 0.0646(8) 0.0423(7) 0.0022(6) 0.0121(6) 0.0071(7)
C8 0.0445(8) 0.0438(8) 0.0409(8) -0.0001(6) 0.0136(6) 0.0030(6)
C9 0.0412(8) 0.0431(8) 0.0325(7) 0.0012(6) 0.0093(6) -0.0006(6)
C10 0.0400(8) 0.0529(9) 0.0441(8) -0.0041(7) 0.0085(6) -0.0002(7)
C11 0.0536(10) 0.0554(10) 0.0482(9) -0.0055(7) 0.0123(7) 0.0107(8)
C12 0.0713(12) 0.0466(9) 0.0488(9) -0.0059(7) 0.0156(8) 0.0016(8)
C13 0.0579(10) 0.0554(10) 0.0443(9) -0.0056(7) 0.0096(7) -0.0146(8)
C14 0.0414(8) 0.0513(9) 0.0320(7) 0.0030(6) 0.0096(6) -0.0022(7)
C15 0.0376(9) 0.0956(14) 0.0502(9) 0.0043(9) 0.0046(7) -0.0047(9)
C16 0.0511(10) 0.0947(15) 0.0602(11) 0.0060(10) 0.0149(8) -0.0092(10)
C17 0.0514(11) 0.1156(18) 0.0820(14) -0.0044(13) 0.0220(10) -0.0147(11)
N1 0.0658(9) 0.0440(8) 0.0755(10) -0.0063(7) 0.0282(8) -0.0069(7)
N2 0.0794(12) 0.0842(12) 0.0671(10) -0.0135(9) -0.0053(9) 0.0169(10)
N3 0.1033(14) 0.1071(15) 0.0672(10) -0.0200(10) 0.0455(10) -0.0393(11)
N4 0.0390(6) 0.0661(7) 0.0424(6) 0.0015(5) 0.0093(5) 0.0010(6)
O1 0.0611(8) 0.0821(10) 0.0795(9) 0.0001(7) 0.0149(7) 0.0301(7)

loop_
_atom_type_symbol
_atom_type_description
_atom_type_scat_dispersion_real
_atom_type_scat_dispersion_imag
_atom_type_scat_source
C C 0.0033 0.0016 'International Tables Vol C Tables 4.2.6.8 and 6.1.1.4'
H H 0.0000 0.0000 'International Tables Vol C Tables 4.2.6.8 and 6.1.1.4'
N N 0.0061 0.0033 'International Tables Vol C Tables 4.2.6.8 and 6.1.1.4'
O O 0.0106 0.0060 'International Tables Vol C Tables 4.2.6.8 and 6.1.1.4'

loop_
_geom_angle_atom_site_label_1
_geom_angle_atom_site_label_2
_geom_angle_atom_site_label_3
_geom_angle
N1 C1 C8 106.47(13)
N1 C1 H1A 110.4
C8 C1 H1A 110.4
N1 C1 H1B 110.4
C8 C1 H1B 110.4
H1A C1 H1B 108.6
N1 C2 H2A 109.5
N1 C2 H2B 109.5
H2A C2 H2B 109.5
N1 C2 H2C 109.5
H2A C2 H2C 109.5
H2B C2 H2C 109.5
N1 C3 C4 100.20(12)
N1 C3 H3A 111.7
C4 C3 H3A 111.7
N1 C3 H3B 111.7
C4 C3 H3B 111.7
H3A C3 H3B 109.5
C6 C4 C5 107.37(14)
C6 C4 C3 114.37(14)
C5 C4 C3 109.37(13)
C6 C4 C8 113.04(12)
C5 C4 C8 111.45(12)
C3 C4 C8 101.21(12)
N2 C5 C4 177.55(18)
N3 C6 C4 178.6(2)
O1 C7 N4 126.03(16)
O1 C7 C8 125.89(16)
N4 C7 C8 108.08(13)
C9 C8 C1 118.52(12)
C9 C8 C7 101.73(12)
C1 C8 C7 111.99(13)
C9 C8 C4 115.16(12)
C1 C8 C4 102.07(12)
C7 C8 C4 107.22(11)
C10 C9 C14 119.71(14)
C10 C9 C8 131.52(14)
C14 C9 C8 108.73(12)
C9 C10 C11 119.08(14)
C9 C10 H10 120.5
C11 C10 H10 120.5
C12 C11 C10 120.34(15)
C12 C11 H11 119.8
C10 C11 H11 119.8
C11 C12 C13 121.83(15)
C11 C12 H12 119.1
C13 C12 H12 119.1
C14 C13 C12 117.21(15)
C14 C13 H13 121.4
C12 C13 H13 121.4
C13 C14 C9 121.76(14)
C13 C14 N4 128.51(14)
C9 C14 N4 109.67(13)
N4 C15 C16 112.54(14)
N4 C15 H15A 109.1
C16 C15 H15A 109.1
N4 C15 H15B 109.1
C16 C15 H15B 109.1
H15A C15 H15B 107.8
C15 C16 C17 113.29(16)
C15 C16 H16A 108.9
C17 C16 H16A 108.9
C15 C16 H16B 108.9
C17 C16 H16B 108.9
H16A C16 H16B 107.7
C16 C17 H17A 109.5
C16 C17 H17B 109.5
H17A C17 H17B 109.5
C16 C17 H17C 109.5
H17A C17 H17C 109.5
H17B C17 H17C 109.5
C3 N1 C2 114.35(15)
C3 N1 C1 106.60(13)
C2 N1 C1 113.72(17)
C7 N4 C14 111.04(13)
C7 N4 C15 122.52(14)
C14 N4 C15 125.99(14)

loop_
_geom_bond_atom_site_label_1
_geom_bond_atom_site_label_2
_geom_bond_distance
C1 N1 1.454(2)
C1 C8 1.533(2)
C1 H1A 0.9700
C1 H1B 0.9700
C2 N1 1.452(2)
C2 H2A 0.9600
C2 H2B 0.9600
C2 H2C 0.9600
C3 N1 1.447(2)
C3 C4 1.531(2)
C3 H3A 0.9700
C3 H3B 0.9700
C4 C6 1.467(2)
C4 C5 1.470(2)
C4 C8 1.595(2)
C5 N2 1.137(2)
C6 N3 1.133(2)
C7 O1 1.2084(19)
C7 N4 1.354(2)
C7 C8 1.540(2)
C8 C9 1.498(2)
C9 C10 1.372(2)
C9 C14 1.389(2)
C10 C11 1.387(2)
C10 H10 0.9300
C11 C12 1.365(2)
C11 H11 0.9300
C12 C13 1.383(2)
C12 H12 0.9300
C13 C14 1.379(2)
C13 H13 0.9300
C14 N4 1.4020(19)
C15 N4 1.452(2)
C15 C16 1.493(2)
C15 H15A 0.9700
C15 H15B 0.9700
C16 C17 1.500(3)
C16 H16A 0.9700
C16 H16B 0.9700
C17 H17A 0.9600
C17 H17B 0.9600
C17 H17C 0.9600
